data_4129771
loop_
_publ_author_name
'Rovira, Alexander R.'
'Fin, Andrea'
'Tor, Yitzhak'

_publ_section_title
;
 Chemical Mutagenesis of an Emissive RNA Alphabet.
;
_journal_issue 46
_journal_name_full 'Journal of the American Chemical Society'
_journal_page_first 14602
_journal_page_last 14605
_journal_paper_doi 10.1021/jacs.5b10420
_journal_volume 137
_journal_year 2015
_chemical_absolute_configuration ad
_chemical_formula_moiety 'C10 H12 N4 O4 S, H2 O'
_chemical_formula_sum 'C10 H14 N4 O5 S'
_chemical_formula_weight 302.31
_space_group_crystal_system monoclinic
_space_group_IT_number 4
_space_group_name_Hall 'P 2yb'
_space_group_name_H-M_alt 'P 1 21 1'
_atom_sites_solution_hydrogens mixed
_atom_sites_solution_primary direct
_atom_sites_solution_secondary difmap
_audit_creation_date 2015-07-30
_audit_creation_method
;
Olex2 1.2-beta
(compiled 2015.01.26 svn.r3150 for OlexSys, GUI svn.r4998)
;
_cell_angle_alpha 90
_cell_angle_beta 97.432(2)
_cell_angle_gamma 90
_cell_formula_units_Z 2
_cell_length_a 4.8225(4)
_cell_length_b 8.0030(5)
_cell_length_c 15.9946(10)
_cell_measurement_reflns_used 5452
_cell_measurement_temperature 100.0
_cell_measurement_theta_max 25.396
_cell_measurement_theta_min 2.568
_cell_volume 612.12(7)
_computing_cell_refinement 'SAINT v8.34A (Bruker, 2013)'
_computing_data_collection 'APEX2 v2013.6-2 (Bruker, 2013)'
_computing_data_reduction 'SAINT v8.34A (Bruker, 2013)'
_computing_molecular_graphics 'Olex2 (Dolomanov et al., 2009)'
_computing_publication_material 'Olex2 (Dolomanov et al., 2009)'
_computing_structure_refinement 'ShelXL (Sheldrick, 2008)'
_computing_structure_solution 'ShelXT (Sheldrick, 2015)'
_diffrn_ambient_temperature 100.0
_diffrn_detector 'Bruker APEX-II CCD'
_diffrn_detector_area_resol_mean 7.9
_diffrn_detector_type 'CCD Area Detector'
_diffrn_measured_fraction_theta_full 0.999
_diffrn_measured_fraction_theta_max 0.996
_diffrn_measurement_device 'Kappa Four-Circle Diffractometer'
_diffrn_measurement_device_type 'Bruker APEX II Ultra'
_diffrn_measurement_method '\w and \f scans'
_diffrn_radiation_monochromator 'Double Bounce Multilayer Mirrors'
_diffrn_radiation_probe x-ray
_diffrn_radiation_type MoK\a
_diffrn_radiation_wavelength 0.71073
_diffrn_reflns_av_R_equivalents 0.0314
_diffrn_reflns_av_unetI/netI 0.0256
_diffrn_reflns_Laue_measured_fraction_full 0.999
_diffrn_reflns_Laue_measured_fraction_max 0.996
_diffrn_reflns_limit_h_max 5
_diffrn_reflns_limit_h_min -5
_diffrn_reflns_limit_k_max 9
_diffrn_reflns_limit_k_min -9
_diffrn_reflns_limit_l_max 19
_diffrn_reflns_limit_l_min -19
_diffrn_reflns_number 10950
_diffrn_reflns_point_group_measured_fraction_full 0.999
_diffrn_reflns_point_group_measured_fraction_max 0.995
_diffrn_reflns_theta_full 25.000
_diffrn_reflns_theta_max 25.439
_diffrn_reflns_theta_min 2.568
_diffrn_source 'Micro Focus Rotating Anode'
_diffrn_source_type 'Bruker TXS'
_diffrn_standards_number 0
_exptl_absorpt_coefficient_mu 0.293
_exptl_absorpt_correction_T_max 0.0916
_exptl_absorpt_correction_T_min 0.0691
_exptl_absorpt_correction_type multi-scan
_exptl_absorpt_process_details
;
SADABS-2014/5 (Bruker,2014/5) was used for absorption correction.
wR2(int) was 0.1145 before and 0.0450 after correction.
The Ratio of minimum to maximum transmission is 0.7544.
The \l/2 correction factor is Not present.
;
_exptl_crystal_colour Colorless
_exptl_crystal_colour_primary Colorless
_exptl_crystal_density_diffrn 1.640
_exptl_crystal_description Plank
_exptl_crystal_F_000 316
_exptl_crystal_size_max 0.213
_exptl_crystal_size_mid 0.131
_exptl_crystal_size_min 0.055
_refine_diff_density_max 0.188
_refine_diff_density_min -0.168
_refine_diff_density_rms 0.038
_refine_ls_abs_structure_details
;
 Flack x determined using 948 quotients [(I+)-(I-)]/[(I+)+(I-)]
 (Parsons, Flack and Wagner, Acta Cryst. B69 (2013) 249-259).
;
_refine_ls_abs_structure_Flack 0.05(3)
_refine_ls_extinction_method none
_refine_ls_goodness_of_fit_ref 1.061
_refine_ls_hydrogen_treatment mixed
_refine_ls_matrix_type full
_refine_ls_number_parameters 209
_refine_ls_number_reflns 2260
_refine_ls_number_restraints 8
_refine_ls_restrained_S_all 1.067
_refine_ls_R_factor_all 0.0274
_refine_ls_R_factor_gt 0.0249
_refine_ls_shift/su_max 0.000
_refine_ls_shift/su_mean 0.000
_refine_ls_structure_factor_coef Fsqd
_refine_ls_weighting_details 'w=1/[\s^2^(Fo^2^)+(0.0286P)^2^+0.1214P] where P=(Fo^2^+2Fc^2^)/3'
_refine_ls_weighting_scheme calc
_refine_ls_wR_factor_gt 0.0562
_refine_ls_wR_factor_ref 0.0575
_reflns_Friedel_coverage 0.856
_reflns_Friedel_fraction_full 0.999
_reflns_Friedel_fraction_max 0.993
_reflns_number_gt 2150
_reflns_number_total 2260
_reflns_threshold_expression 'I > 2\s(I)'
_cod_data_source_file ja5b10420_si_005.cif
_cod_data_source_block Tor110
_cod_depositor_comments
;
The following automatic conversions were performed:

data item '_diffrn_radiation_probe' value 'X-ray' was changed to
'x-ray' in accordance with the
/home/saulius/struct/COD-crude-data/automatic-downloads/DataCite-retrospective/ACS/depositions/lib/dictionaries/cif_core.dic
dictionary named 'cif_core.dic' version 2.4.2 last updated on
2011-04-26.

Automatic conversion script
Id: cif_fix_values 6909 2019-04-08 15:41:33Z antanas 
;
_cod_database_code 4129771
_shelx_space_group_comment
;
The symmetry employed for this shelxl refinement is uniquely defined
by the following loop, which should always be used as a source of
symmetry information in preference to the above space-group names.
They are only intended as comments.
;
_shelx_estimated_absorpt_t_max 0.984
_shelx_estimated_absorpt_t_min 0.940
_olex2_refinement_description
;
1. Fixed Uiso
 At 1.2 times of:
  All C(H) groups, All C(H,H) groups
2. Restrained distances
 N4-H4B = N4-H4A = O4-H4 = O3-H3 = O2-H2 = O1S-H1SB = O1S-H1SA
 0.95 with sigma of 0.02
3.a Ternary CH refined with riding coordinates:
 C1(H1), C2(H2A), C3(H3A), C4(H4C)
3.b Secondary CH2 refined with riding coordinates:
 C5(H5A,H5B)
3.c Aromatic/amide H refined with riding coordinates:
 C10(H10)
;
_shelx_shelxl_version_number 2014/7
_olex2_submission_special_instructions 'No special instructions were received'

loop_
_space_group_symop_operation_xyz
'x, y, z'
'-x, y+1/2, -z'

loop_
_atom_site_label
_atom_site_type_symbol
_atom_site_fract_x
_atom_site_fract_y
_atom_site_fract_z
_atom_site_U_iso_or_equiv
_atom_site_adp_type
_atom_site_occupancy
_atom_site_site_symmetry_order
_atom_site_calc_flag
_atom_site_refinement_flags_posn
S1 S 0.45029(14) 0.60891(8) 0.64442(4) 0.02019(17) Uani 1 1 d .
O1 O 0.1231(3) 0.5979(3) 0.78125(10) 0.0194(4) Uani 1 1 d .
O2 O 0.5142(4) 0.2756(2) 0.89691(11) 0.0220(4) Uani 1 1 d D
H2 H 0.686(6) 0.231(5) 0.895(2) 0.060(12) Uiso 1 1 d D
O3 O 0.1277(4) 0.4593(2) 0.95311(11) 0.0209(4) Uani 1 1 d D
H3 H 0.096(8) 0.516(4) 1.0020(19) 0.053(11) Uiso 1 1 d D
O4 O 0.2588(4) 0.9470(3) 0.79117(11) 0.0239(4) Uani 1 1 d D
H4 H 0.362(8) 1.026(4) 0.767(2) 0.058(12) Uiso 1 1 d D
N1 N 0.6579(5) 0.5274(3) 0.58131(13) 0.0204(5) Uani 1 1 d .
N2 N 0.6005(5) 0.1458(3) 0.70180(13) 0.0193(5) Uani 1 1 d .
N3 N 0.9028(4) 0.0962(3) 0.59517(12) 0.0201(5) Uani 1 1 d .
N4 N 1.0170(5) 0.2964(3) 0.50271(14) 0.0210(5) Uani 1 1 d D
H4A H 1.002(7) 0.400(3) 0.477(2) 0.038(10) Uiso 1 1 d D
H4B H 1.123(6) 0.215(4) 0.480(2) 0.033(9) Uiso 1 1 d D
C1 C 0.2733(6) 0.4422(4) 0.78105(15) 0.0181(6) Uani 1 1 d .
H1 H 0.1393 0.3467 0.7803 0.022 Uiso 1 1 calc R
C2 C 0.4802(6) 0.4375(4) 0.86334(16) 0.0193(6) Uani 1 1 d .
H2A H 0.6653 0.4842 0.8532 0.023 Uiso 1 1 calc R
C3 C 0.3404(6) 0.5534(3) 0.92061(16) 0.0180(6) Uani 1 1 d .
H3A H 0.4777 0.6012 0.9666 0.022 Uiso 1 1 calc R
C4 C 0.2162(6) 0.6871(4) 0.85946(15) 0.0183(6) Uani 1 1 d .
H4C H 0.0494 0.7367 0.8814 0.022 Uiso 1 1 calc R
C5 C 0.4145(6) 0.8261(4) 0.84359(17) 0.0204(6) Uani 1 1 d .
H5A H 0.4947 0.8777 0.8976 0.025 Uiso 1 1 calc R
H5B H 0.5697 0.7816 0.8152 0.025 Uiso 1 1 calc R
C6 C 0.4201(5) 0.4357(3) 0.70406(15) 0.0178(6) Uani 1 1 d .
C7 C 0.5727(6) 0.3087(3) 0.67288(15) 0.0180(6) Uani 1 1 d .
C8 C 0.7032(6) 0.3682(3) 0.60417(16) 0.0178(6) Uani 1 1 d .
C9 C 0.8784(6) 0.2532(3) 0.56570(16) 0.0186(6) Uani 1 1 d .
C10 C 0.7620(6) 0.0538(3) 0.66059(16) 0.0209(6) Uani 1 1 d .
H10 H 0.7842 -0.0588 0.6790 0.025 Uiso 1 1 calc R
O1S O 1.0031(4) 0.1173(3) 0.90692(11) 0.0227(4) Uani 1 1 d D
H1SA H 1.073(10) 0.067(5) 0.864(2) 0.078(15) Uiso 1 1 d D
H1SB H 1.121(7) 0.197(4) 0.923(2) 0.045(11) Uiso 1 1 d D

loop_
_atom_site_aniso_label
_atom_site_aniso_U_11
_atom_site_aniso_U_22
_atom_site_aniso_U_33
_atom_site_aniso_U_23
_atom_site_aniso_U_13
_atom_site_aniso_U_12
S1 0.0255(4) 0.0178(3) 0.0180(3) 0.0019(3) 0.0059(2) 0.0021(3)
O1 0.0206(9) 0.0196(9) 0.0177(8) -0.0019(9) 0.0012(7) 0.0035(9)
O2 0.0238(11) 0.0182(10) 0.0248(10) 0.0048(8) 0.0057(8) 0.0056(8)
O3 0.0252(11) 0.0206(10) 0.0183(9) -0.0008(8) 0.0087(8) -0.0016(9)
O4 0.0266(11) 0.0199(10) 0.0262(10) 0.0067(8) 0.0068(8) 0.0019(9)
N1 0.0240(13) 0.0188(12) 0.0192(11) 0.0008(9) 0.0056(9) -0.0002(10)
N2 0.0234(13) 0.0180(14) 0.0173(10) 0.0016(8) 0.0055(9) -0.0002(9)
N3 0.0244(12) 0.0193(12) 0.0171(9) 0.0003(10) 0.0041(8) 0.0017(11)
N4 0.0276(14) 0.0172(13) 0.0196(11) -0.0010(10) 0.0084(10) 0.0003(11)
C1 0.0187(14) 0.0164(13) 0.0199(13) 0.0007(11) 0.0047(10) 0.0019(11)
C2 0.0212(14) 0.0196(14) 0.0175(12) 0.0014(11) 0.0034(11) 0.0006(12)
C3 0.0192(14) 0.0166(14) 0.0188(12) -0.0015(10) 0.0052(11) -0.0028(10)
C4 0.0189(14) 0.0207(13) 0.0160(12) -0.0027(10) 0.0044(11) 0.0006(11)
C5 0.0203(15) 0.0207(14) 0.0210(13) 0.0016(11) 0.0054(11) 0.0001(12)
C6 0.0187(14) 0.0181(14) 0.0165(12) 0.0005(10) 0.0013(10) -0.0015(11)
C7 0.0202(15) 0.0180(14) 0.0154(12) 0.0008(10) 0.0003(11) -0.0019(11)
C8 0.0184(15) 0.0186(15) 0.0158(12) -0.0004(10) 0.0004(10) -0.0026(11)
C9 0.0185(14) 0.0209(15) 0.0158(12) -0.0031(11) 0.0005(11) -0.0022(11)
C10 0.0265(15) 0.0167(14) 0.0195(12) 0.0015(10) 0.0029(11) 0.0002(11)
O1S 0.0243(10) 0.0192(10) 0.0256(9) 0.0023(10) 0.0076(7) -0.0005(10)

loop_
_atom_type_symbol
_atom_type_description
_atom_type_scat_dispersion_real
_atom_type_scat_dispersion_imag
_atom_type_scat_source
C C 0.0033 0.0016 'International Tables Vol C Tables 4.2.6.8 and 6.1.1.4'
H H 0.0000 0.0000 'International Tables Vol C Tables 4.2.6.8 and 6.1.1.4'
N N 0.0061 0.0033 'International Tables Vol C Tables 4.2.6.8 and 6.1.1.4'
O O 0.0106 0.0060 'International Tables Vol C Tables 4.2.6.8 and 6.1.1.4'
S S 0.1246 0.1234 'International Tables Vol C Tables 4.2.6.8 and 6.1.1.4'

loop_
_geom_angle_atom_site_label_1
_geom_angle_atom_site_label_2
_geom_angle_atom_site_label_3
_geom_angle
N1 S1 C6 97.12(12)
C1 O1 C4 109.01(19)
C2 O2 H2 114(3)
C3 O3 H3 105(2)
C5 O4 H4 116(3)
C8 N1 S1 107.54(19)
C10 N2 C7 113.6(2)
C9 N3 C10 118.2(2)
H4A N4 H4B 118(3)
C9 N4 H4A 123(2)
C9 N4 H4B 118(2)
O1 C1 H1 109.7
O1 C1 C2 106.7(2)
O1 C1 C6 108.8(2)
C2 C1 H1 109.7
C6 C1 H1 109.7
C6 C1 C2 112.2(2)
O2 C2 C1 112.2(2)
O2 C2 H2A 110.1
O2 C2 C3 111.8(2)
C1 C2 H2A 110.1
C3 C2 C1 102.1(2)
C3 C2 H2A 110.1
O3 C3 C2 107.1(2)
O3 C3 H3A 111.9
O3 C3 C4 111.4(2)
C2 C3 H3A 111.9
C4 C3 C2 102.1(2)
C4 C3 H3A 111.9
O1 C4 C3 105.0(2)
O1 C4 H4C 108.8
O1 C4 C5 110.3(2)
C3 C4 H4C 108.8
C5 C4 C3 114.9(2)
C5 C4 H4C 108.8
O4 C5 C4 107.6(2)
O4 C5 H5A 110.2
O4 C5 H5B 110.2
C4 C5 H5A 110.2
C4 C5 H5B 110.2
H5A C5 H5B 108.5
C1 C6 S1 121.1(2)
C7 C6 S1 107.97(19)
C7 C6 C1 130.6(2)
N2 C7 C6 127.2(2)
N2 C7 C8 122.8(2)
C6 C7 C8 110.0(2)
N1 C8 C7 117.3(2)
N1 C8 C9 125.3(3)
C7 C8 C9 117.4(2)
N3 C9 C8 118.6(2)
N4 C9 N3 118.8(3)
N4 C9 C8 122.7(3)
N2 C10 N3 129.4(2)
N2 C10 H10 115.3
N3 C10 H10 115.3
H1SA O1S H1SB 105(4)

loop_
_geom_bond_atom_site_label_1
_geom_bond_atom_site_label_2
_geom_bond_distance
S1 N1 1.646(2)
S1 C6 1.699(3)
O1 C1 1.442(3)
O1 C4 1.460(3)
O2 H2 0.91(2)
O2 C2 1.404(3)
O3 H3 0.94(2)
O3 C3 1.424(3)
O4 H4 0.92(2)
O4 C5 1.429(3)
N1 C8 1.335(3)
N2 C7 1.384(3)
N2 C10 1.310(3)
N3 C9 1.342(4)
N3 C10 1.362(3)
N4 H4A 0.92(2)
N4 H4B 0.93(2)
N4 C9 1.325(3)
C1 H1 1.0000
C1 C2 1.546(4)
C1 C6 1.499(3)
C2 H2A 1.0000
C2 C3 1.521(4)
C3 H3A 1.0000
C3 C4 1.519(4)
C4 H4C 1.0000
C4 C5 1.509(4)
C5 H5A 0.9900
C5 H5B 0.9900
C6 C7 1.385(4)
C7 C8 1.418(4)
C8 C9 1.440(4)
C10 H10 0.9500
O1S H1SA 0.90(3)
O1S H1SB 0.87(2)

loop_
_geom_hbond_atom_site_label_D
_geom_hbond_atom_site_label_H
_geom_hbond_atom_site_label_A
_geom_hbond_distance_DH
_geom_hbond_distance_HA
_geom_hbond_distance_DA
_geom_hbond_angle_DHA
_geom_hbond_site_symmetry_A
O2 H2 O1S 0.91(2) 1.77(3) 2.663(3) 168(4) .
O3 H3 O1S 0.94(2) 1.78(3) 2.716(3) 174(4) 2_657
O4 H4 N2 0.92(2) 1.91(3) 2.811(3) 166(4) 1_565
N4 H4A N3 0.92(2) 2.04(3) 2.918(3) 159(3) 2_756
O1S H1SA O4 0.90(3) 1.83(3) 2.720(3) 170(4) 1_645
O1S H1SB O2 0.87(2) 2.09(3) 2.794(3) 138(3) 1_655
O1S H1SB O3 0.87(2) 2.16(3) 2.878(3) 140(3) 1_655
